data_4132577
loop_
_publ_author_name
'Liu, Liu Leo'
'Zhou, Jiliang'
'Andrews, Ryan'
'Stephan, Douglas W.'

_publ_section_title
;
 A Room-Temperature-Stable Phosphanorcaradiene.
;
_journal_issue 24
_journal_name_full 'Journal of the American Chemical Society'
_journal_page_first 7466
_journal_page_last 7470
_journal_paper_doi 10.1021/jacs.8b04930
_journal_volume 140
_journal_year 2018
_chemical_formula_moiety 'C15 H31 B N2'
_chemical_formula_sum 'C15 H31 B N2'
_chemical_formula_weight 250.23
_space_group_crystal_system orthorhombic
_space_group_IT_number 43
_space_group_name_Hall 'F 2 -2d'
_space_group_name_H-M_alt 'F d d 2'
_atom_sites_solution_hydrogens mixed
_audit_creation_date 2018-04-13
_audit_creation_method
;
Olex2 1.2
(compiled 2018.04.03 svn.r3497 for OlexSys, GUI svn.r5486)
;
_cell_angle_alpha 90
_cell_angle_beta 90
_cell_angle_gamma 90
_cell_formula_units_Z 8
_cell_length_a 19.068(2)
_cell_length_b 21.572(3)
_cell_length_c 8.1409(9)
_cell_measurement_reflns_used 3204
_cell_measurement_temperature 150(2)
_cell_measurement_theta_max 22.31
_cell_measurement_theta_min 2.85
_cell_volume 3348.6(7)
_computing_cell_refinement 'SAINT v8.34A (Bruker, 2013)'
_computing_data_reduction 'SAINT v8.34A (Bruker, 2013)'
_computing_molecular_graphics 'Olex2 (Dolomanov et al., 2009)'
_computing_publication_material 'Olex2 (Dolomanov et al., 2009)'
_computing_structure_refinement 'ShelXL (Sheldrick, 2015)'
_diffrn_ambient_temperature 150.15
_diffrn_measured_fraction_theta_full 1.000
_diffrn_measured_fraction_theta_max 0.999
_diffrn_measurement_device_type 'Bruker APEX-II CCD'
_diffrn_measurement_method '\f and \w scans'
_diffrn_radiation_type MoK\a
_diffrn_radiation_wavelength 0.71073
_diffrn_reflns_av_R_equivalents 0.0578
_diffrn_reflns_av_unetI/netI 0.0434
_diffrn_reflns_Laue_measured_fraction_full 1.000
_diffrn_reflns_Laue_measured_fraction_max 0.999
_diffrn_reflns_limit_h_max 25
_diffrn_reflns_limit_h_min -24
_diffrn_reflns_limit_k_max 28
_diffrn_reflns_limit_k_min -28
_diffrn_reflns_limit_l_max 10
_diffrn_reflns_limit_l_min -10
_diffrn_reflns_number 15230
_diffrn_reflns_point_group_measured_fraction_full 1.000
_diffrn_reflns_point_group_measured_fraction_max 0.999
_diffrn_reflns_theta_full 25.242
_diffrn_reflns_theta_max 27.921
_diffrn_reflns_theta_min 2.852
_diffrn_standards_number 0
_exptl_absorpt_coefficient_mu 0.057
_exptl_absorpt_correction_T_max 0.7456
_exptl_absorpt_correction_T_min 0.6926
_exptl_absorpt_correction_type multi-scan
_exptl_absorpt_process_details
;
SADABS-2014/5 (Bruker,2014/5) was used for absorption correction.
wR2(int) was 0.0654 before and 0.0562 after correction.
The Ratio of minimum to maximum transmission is 0.9289.
The \l/2 correction factor is 0.00150.
;
_exptl_crystal_colour yellow
_exptl_crystal_density_diffrn 0.993
_exptl_crystal_description block
_exptl_crystal_F_000 1120
_exptl_crystal_size_max 0.08
_exptl_crystal_size_mid 0.06
_exptl_crystal_size_min 0.05
_refine_diff_density_max 0.122
_refine_diff_density_min -0.179
_refine_diff_density_rms 0.038
_refine_ls_abs_structure_details
;
 Refined as an inversion twin.
;
_refine_ls_abs_structure_Flack 2(4)
_refine_ls_extinction_method none
_refine_ls_goodness_of_fit_ref 1.050
_refine_ls_hydrogen_treatment mixed
_refine_ls_matrix_type full
_refine_ls_number_parameters 100
_refine_ls_number_reflns 1967
_refine_ls_number_restraints 1
_refine_ls_restrained_S_all 1.050
_refine_ls_R_factor_all 0.0713
_refine_ls_R_factor_gt 0.0441
_refine_ls_shift/su_max 0.000
_refine_ls_shift/su_mean 0.000
_refine_ls_structure_factor_coef Fsqd
_refine_ls_weighting_details 'w=1/[\s^2^(Fo^2^)+(0.0484P)^2^+1.2125P] where P=(Fo^2^+2Fc^2^)/3'
_refine_ls_weighting_scheme calc
_refine_ls_wR_factor_gt 0.0931
_refine_ls_wR_factor_ref 0.1055
_reflns_Friedel_coverage 0.870
_reflns_Friedel_fraction_full 1.000
_reflns_Friedel_fraction_max 0.999
_reflns_number_gt 1480
_reflns_number_total 1967
_reflns_threshold_expression 'I > 2\s(I)'
_cod_data_source_file ja8b04930_si_002.cif
_cod_data_source_block 8
_cod_database_code 4132577
_shelx_shelxl_version_number 2014/7
_shelx_space_group_comment
;
The symmetry employed for this shelxl refinement is uniquely defined
by the following loop, which should always be used as a source of
symmetry information in preference to the above space-group names.
They are only intended as comments.
;
_shelx_estimated_absorpt_t_max 0.997
_shelx_estimated_absorpt_t_min 0.995
_olex2_refinement_description
;
1. Twinned data refinement
 Scales: -1(4)
 2(4)
2. Fixed Uiso
 At 1.2 times of:
  All C(H) groups
 At 1.5 times of:
  All C(H,H,H) groups
3. Others
 Fixed Sof: H1B(0.5) H1C(0.5) H1A(0.5)
4.a Ternary CH refined with riding coordinates:
 C004(H004), C005(H005)
4.b Idealised Me refined as rotating group:
 C006(H00A,H00B,H00C), C007(H00D,H00E,H00F), C008(H00G,H00H,H00I), C009(H00J,
 H00K,H00L)
;
_olex2_submission_special_instructions 'No special instructions were received'

loop_
_space_group_symop_operation_xyz
'x, y, z'
'-x, -y, z'
'x+1/4, -y+1/4, z+1/4'
'-x+1/4, y+1/4, z+1/4'
'x, y+1/2, z+1/2'
'-x, -y+1/2, z+1/2'
'x+1/4, -y+3/4, z+3/4'
'-x+1/4, y+3/4, z+3/4'
'x+1/2, y, z+1/2'
'-x+1/2, -y, z+1/2'
'x+3/4, -y+1/4, z+3/4'
'-x+3/4, y+1/4, z+3/4'
'x+1/2, y+1/2, z'
'-x+1/2, -y+1/2, z'
'x+3/4, -y+3/4, z+1/4'
'-x+3/4, y+3/4, z+1/4'

loop_
_atom_site_label
_atom_site_type_symbol
_atom_site_fract_x
_atom_site_fract_y
_atom_site_fract_z
_atom_site_U_iso_or_equiv
_atom_site_adp_type
_atom_site_occupancy
_atom_site_site_symmetry_order
_atom_site_calc_flag
_atom_site_refinement_flags_posn
_atom_site_refinement_flags_adp
_atom_site_refinement_flags_occupancy
_atom_site_disorder_assembly
_atom_site_disorder_group
N001 N 0.57463(9) 0.44381(9) 0.4137(2) 0.0316(5) Uani 1 1 d . . . . .
C002 C 0.52769(12) 0.47908(10) 0.4882(3) 0.0296(5) Uani 1 1 d . . . . .
C003 C 0.5000 0.5000 0.6348(4) 0.0318(8) Uani 1 2 d S T P . .
C004 C 0.62334(12) 0.40722(10) 0.5172(3) 0.0311(5) Uani 1 1 d . . . . .
H004 H 0.6537 0.3822 0.4420 0.037 Uiso 1 1 calc R . . . .
C005 C 0.57973(12) 0.44072(11) 0.2331(3) 0.0310(5) Uani 1 1 d . . . . .
H005 H 0.5421 0.4678 0.1862 0.037 Uiso 1 1 calc R . . . .
C006 C 0.67098(13) 0.44951(12) 0.6155(3) 0.0425(7) Uani 1 1 d . . . . .
H00A H 0.6955 0.4778 0.5409 0.064 Uiso 1 1 calc GR . . . .
H00B H 0.7054 0.4245 0.6757 0.064 Uiso 1 1 calc GR . . . .
H00C H 0.6429 0.4736 0.6936 0.064 Uiso 1 1 calc GR . . . .
C007 C 0.58391(14) 0.36233(12) 0.6262(3) 0.0451(7) Uani 1 1 d . . . . .
H00D H 0.5539 0.3855 0.7022 0.068 Uiso 1 1 calc GR . . . .
H00E H 0.6175 0.3373 0.6888 0.068 Uiso 1 1 calc GR . . . .
H00F H 0.5548 0.3351 0.5581 0.068 Uiso 1 1 calc GR . . . .
C008 C 0.64955(15) 0.46492(14) 0.1732(3) 0.0510(7) Uani 1 1 d . . . . .
H00G H 0.6579 0.5062 0.2194 0.076 Uiso 1 1 calc GR . . . .
H00H H 0.6491 0.4675 0.0531 0.076 Uiso 1 1 calc GR . . . .
H00I H 0.6870 0.4368 0.2085 0.076 Uiso 1 1 calc GR . . . .
C009 C 0.56755(19) 0.37533(14) 0.1711(4) 0.0628(9) Uani 1 1 d . . . . .
H00J H 0.6039 0.3478 0.2151 0.094 Uiso 1 1 calc GR . . . .
H00K H 0.5696 0.3750 0.0508 0.094 Uiso 1 1 calc GR . . . .
H00L H 0.5213 0.3609 0.2073 0.094 Uiso 1 1 calc GR . . . .
B1 B 0.5000 0.5000 0.8317(5) 0.0362(9) Uani 1 2 d S T P . .
H1B H 0.489(3) 0.546(2) 0.887(7) 0.043(14) Uiso 0.5 1 d . . . A -1
H1C H 0.558(2) 0.489(3) 0.875(6) 0.029(11) Uiso 0.5 1 d . . . B -1
H1A H 0.464(3) 0.466(3) 0.881(7) 0.040(14) Uiso 0.5 1 d . . . C -1

loop_
_atom_site_aniso_label
_atom_site_aniso_U_11
_atom_site_aniso_U_22
_atom_site_aniso_U_33
_atom_site_aniso_U_23
_atom_site_aniso_U_13
_atom_site_aniso_U_12
N001 0.0319(10) 0.0430(12) 0.0198(10) -0.0017(9) -0.0020(8) 0.0090(9)
C002 0.0301(10) 0.0380(12) 0.0206(11) 0.0010(10) -0.0027(9) 0.0030(9)
C003 0.0341(17) 0.0387(19) 0.0226(18) 0.000 0.000 0.0030(14)
C004 0.0337(11) 0.0345(12) 0.0250(12) 0.0012(9) -0.0031(9) 0.0064(10)
C005 0.0353(12) 0.0376(12) 0.0200(12) -0.0015(10) -0.0003(9) 0.0050(10)
C006 0.0416(13) 0.0488(15) 0.0371(17) 0.0014(11) -0.0134(11) 0.0000(11)
C007 0.0528(16) 0.0420(14) 0.0406(17) 0.0056(12) 0.0003(12) 0.0014(12)
C008 0.0515(15) 0.0692(19) 0.0322(15) 0.0091(13) 0.0050(13) -0.0114(14)
C009 0.099(3) 0.0590(18) 0.0303(15) -0.0065(14) -0.0041(17) -0.0288(17)
B1 0.042(2) 0.046(2) 0.021(2) 0.000 0.000 0.0025(19)

loop_
_atom_type_symbol
_atom_type_description
_atom_type_scat_dispersion_real
_atom_type_scat_dispersion_imag
_atom_type_scat_source
C C 0.0033 0.0016 'International Tables Vol C Tables 4.2.6.8 and 6.1.1.4'
H H 0.0000 0.0000 'International Tables Vol C Tables 4.2.6.8 and 6.1.1.4'
B B 0.0013 0.0007 'International Tables Vol C Tables 4.2.6.8 and 6.1.1.4'
N N 0.0061 0.0033 'International Tables Vol C Tables 4.2.6.8 and 6.1.1.4'

loop_
_geom_angle_atom_site_label_1
_geom_angle_atom_site_label_2
_geom_angle_atom_site_label_3
_geom_angle
_geom_angle_site_symmetry_1
_geom_angle_site_symmetry_3
C002 N001 C004 118.00(19) . .
C002 N001 C005 121.87(19) . .
C005 N001 C004 120.13(18) . .
N001 C002 C002 152.68(13) . 2_665
N001 C002 C003 147.5(2) . .
C003 C002 C002 59.81(11) . 2_665
C002 C003 C002 60.4(2) 2_665 .
C002 C003 B1 149.81(11) 2_665 .
C002 C003 B1 149.81(11) . .
N001 C004 H004 107.5 . .
N001 C004 C006 110.81(18) . .
N001 C004 C007 111.29(19) . .
C006 C004 H004 107.5 . .
C007 C004 H004 107.5 . .
C007 C004 C006 111.9(2) . .
N001 C005 H005 107.9 . .
N001 C005 C008 111.33(19) . .
N001 C005 C009 111.3(2) . .
C008 C005 H005 107.9 . .
C008 C005 C009 110.4(2) . .
C009 C005 H005 107.9 . .
C004 C006 H00A 109.5 . .
C004 C006 H00B 109.5 . .
C004 C006 H00C 109.5 . .
H00A C006 H00B 109.5 . .
H00A C006 H00C 109.5 . .
H00B C006 H00C 109.5 . .
C004 C007 H00D 109.5 . .
C004 C007 H00E 109.5 . .
C004 C007 H00F 109.5 . .
H00D C007 H00E 109.5 . .
H00D C007 H00F 109.5 . .
H00E C007 H00F 109.5 . .
C005 C008 H00G 109.5 . .
C005 C008 H00H 109.5 . .
C005 C008 H00I 109.5 . .
H00G C008 H00H 109.5 . .
H00G C008 H00I 109.5 . .
H00H C008 H00I 109.5 . .
C005 C009 H00J 109.5 . .
C005 C009 H00K 109.5 . .
C005 C009 H00L 109.5 . .
H00J C009 H00K 109.5 . .
H00J C009 H00L 109.5 . .
H00K C009 H00L 109.5 . .
C003 B1 H1B 114(3) . .
C003 B1 H1C 107(2) . .
C003 B1 H1A 112(3) . .
H1B B1 H1C 104(3) . .
H1B B1 H1A 110(3) . .
H1C B1 H1A 110(3) . .

loop_
_geom_bond_atom_site_label_1
_geom_bond_atom_site_label_2
_geom_bond_distance
_geom_bond_site_symmetry_2
N001 C002 1.322(3) .
N001 C004 1.482(3) .
N001 C005 1.475(3) .
C002 C002 1.389(4) 2_665
C002 C003 1.381(4) .
C003 C002 1.381(4) 2_665
C003 B1 1.603(5) .
C004 H004 1.0000 .
C004 C006 1.516(3) .
C004 C007 1.513(3) .
C005 H005 1.0000 .
C005 C008 1.511(3) .
C005 C009 1.516(4) .
C006 H00A 0.9800 .
C006 H00B 0.9800 .
C006 H00C 0.9800 .
C007 H00D 0.9800 .
C007 H00E 0.9800 .
C007 H00F 0.9800 .
C008 H00G 0.9800 .
C008 H00H 0.9800 .
C008 H00I 0.9800 .
C009 H00J 0.9800 .
C009 H00K 0.9800 .
C009 H00L 0.9800 .
B1 H1B 1.11(5) .
B1 H1C 1.19(5) .
B1 H1A 1.08(5) .

loop_
_twin_individual_id
_twin_individual_mass_fraction_refined
1 -1(4)
2 2(4)
